data_7209544
loop_
_publ_author_name
'Aaker\"oy, Christer B.'
'Panikkattu, Sheelu'
'Chopade, Prashant D.'
'Desper, John'

_publ_section_title
;
 Competing hydrogen-bond and halogen-bond donors in crystal engineering
;
_journal_issue 16
_journal_name_full CrystEngComm
_journal_page_first 3125
_journal_paper_doi 10.1039/c2ce26747k
_journal_volume 15
_journal_year 2013
_chemical_formula_moiety
;
(C10 H8 N4) (C7 H2 F4 I N O)2
;
_chemical_formula_sum 'C24 H12 F8 I2 N6 O2'
_chemical_formula_weight 822.20
_chemical_name_common
;3,3'-AzoPy 8-HBXB (3-pyridyl)-N=N-(3-pyridyl), (4-I-F4-
PhCH=NOH)2
;
_chemical_name_systematic
;
3,3'-AzoPy 8-HBXB (3-pyridyl)-N=N-(3-pyridyl), (4-I-F4-PhCH=NOH)2
;
_space_group_IT_number 2
_symmetry_cell_setting triclinic
_symmetry_space_group_name_Hall '-P 1'
_symmetry_space_group_name_H-M 'P -1'
_atom_sites_solution_hydrogens geom
_atom_sites_solution_primary direct
_atom_sites_solution_secondary difmap
_audit_creation_method SHELXL-97
_cell_angle_alpha 75.365(2)
_cell_angle_beta 77.562(2)
_cell_angle_gamma 80.975(2)
_cell_formula_units_Z 1
_cell_length_a 5.6341(4)
_cell_length_b 10.4834(7)
_cell_length_c 11.5197(8)
_cell_measurement_reflns_used 9888
_cell_measurement_temperature 120(2)
_cell_measurement_theta_max 33.12
_cell_measurement_theta_min 2.41
_cell_volume 639.09(8)
_computing_cell_refinement 'Bruker SAINT'
_computing_data_collection 'Bruker APEX2'
_computing_data_reduction 'Bruker SAINT'
_computing_molecular_graphics 'Bruker SHELXTL'
_computing_publication_material 'Bruker SHELXTL'
_computing_structure_refinement 'SHELXL-97 (Sheldrick, 2008)'
_computing_structure_solution 'SHELXS-97 (Sheldrick, 2008)'
_diffrn_ambient_temperature 120(2)
_diffrn_measured_fraction_theta_full 0.995
_diffrn_measured_fraction_theta_max 0.950
_diffrn_measurement_device_type 'Bruker APEX-II CCD'
_diffrn_measurement_method '\f and \w scans'
_diffrn_radiation_monochromator graphite
_diffrn_radiation_source 'fine-focus sealed tube'
_diffrn_radiation_type MoK\a
_diffrn_radiation_wavelength 0.71073
_diffrn_reflns_av_R_equivalents 0.0205
_diffrn_reflns_av_sigmaI/netI 0.0195
_diffrn_reflns_limit_h_max 8
_diffrn_reflns_limit_h_min -8
_diffrn_reflns_limit_k_max 15
_diffrn_reflns_limit_k_min -15
_diffrn_reflns_limit_l_max 17
_diffrn_reflns_limit_l_min -17
_diffrn_reflns_number 15760
_diffrn_reflns_theta_full 30.00
_diffrn_reflns_theta_max 33.15
_diffrn_reflns_theta_min 1.86
_exptl_absorpt_coefficient_mu 2.556
_exptl_absorpt_correction_T_max 0.7161
_exptl_absorpt_correction_T_min 0.4951
_exptl_absorpt_correction_type multi-scan
_exptl_absorpt_process_details SADABS
_exptl_crystal_colour orange
_exptl_crystal_density_diffrn 2.136
_exptl_crystal_density_method 'not measured'
_exptl_crystal_description prism
_exptl_crystal_F_000 392
_exptl_crystal_size_max 0.32
_exptl_crystal_size_mid 0.20
_exptl_crystal_size_min 0.14
_refine_diff_density_max 0.572
_refine_diff_density_min -0.548
_refine_diff_density_rms 0.095
_refine_ls_extinction_method none
_refine_ls_goodness_of_fit_ref 1.085
_refine_ls_hydrogen_treatment mixed
_refine_ls_matrix_type full
_refine_ls_number_parameters 193
_refine_ls_number_reflns 4637
_refine_ls_number_restraints 0
_refine_ls_restrained_S_all 1.085
_refine_ls_R_factor_all 0.0194
_refine_ls_R_factor_gt 0.0186
_refine_ls_shift/su_max 0.000
_refine_ls_shift/su_mean 0.000
_refine_ls_structure_factor_coef Fsqd
_refine_ls_weighting_details 'calc w=1/[\s^2^(Fo^2^)+(0.0200P)^2^+0.3000P] where P=(Fo^2^+2Fc^2^)/3'
_refine_ls_weighting_scheme calc
_refine_ls_wR_factor_gt 0.0439
_refine_ls_wR_factor_ref 0.0444
_reflns_number_gt 4497
_reflns_number_total 4637
_reflns_threshold_expression >2sigma(I)
_cod_data_source_file c2ce26747k.txt
_cod_data_source_block 3,3'-azpy:Ox-I
_cod_depositor_comments
;
The following automatic conversions were performed:

'_symmetry_cell_setting' value 'Triclinic' changed to 'triclinic'
according to /home/saulius/struct/CIF-dictionaries/cif_core.dic
dictionary named 'cif_core.dic' version 2.4.2 from 2011-04-26.

Automatic conversion script
Id: cif_fix_values 1891 2012-01-12 08:04:46Z andrius 
;
_cod_original_sg_symbol_H-M P-1
_cod_database_code 7209544

loop_
_symmetry_equiv_pos_as_xyz
'x, y, z'
'-x, -y, -z'

loop_
_atom_site_label
_atom_site_type_symbol
_atom_site_fract_x
_atom_site_fract_y
_atom_site_fract_z
_atom_site_U_iso_or_equiv
_atom_site_adp_type
_atom_site_occupancy
_atom_site_symmetry_multiplicity
_atom_site_calc_flag
_atom_site_refinement_flags
N11 N -0.0478(2) 0.10679(12) 0.66176(11) 0.0209(2) Uani 1 1 d .
C12 C 0.0013(3) 0.08253(14) 0.77374(13) 0.0192(2) Uani 1 1 d .
H12 H 0.1308 0.1226 0.7863 0.023 Uiso 1 1 calc R
C13 C -0.1310(3) 0.00008(13) 0.87338(12) 0.0176(2) Uani 1 1 d .
N13 N -0.0771(2) -0.03272(12) 0.99305(11) 0.0198(2) Uani 1 1 d .
C14 C -0.3214(3) -0.05736(14) 0.85597(13) 0.0198(2) Uani 1 1 d .
H14 H -0.4153 -0.1130 0.9224 0.024 Uiso 1 1 calc R
C15 C -0.3720(3) -0.03193(15) 0.73944(14) 0.0222(3) Uani 1 1 d .
H15 H -0.5015 -0.0698 0.7241 0.027 Uiso 1 1 calc R
C16 C -0.2304(3) 0.04964(15) 0.64576(14) 0.0221(3) Uani 1 1 d .
H16 H -0.2648 0.0659 0.5658 0.026 Uiso 1 1 calc R
I1 I 0.262421(15) 0.276903(8) 0.484817(7) 0.01735(3) Uani 1 1 d .
C21 C 0.8719(2) 0.53586(13) 0.18053(12) 0.0164(2) Uani 1 1 d .
C22 C 0.9113(2) 0.39903(13) 0.22241(12) 0.0167(2) Uani 1 1 d .
F22 F 1.11968(16) 0.33137(9) 0.17910(9) 0.02428(18) Uani 1 1 d .
C23 C 0.7401(2) 0.32804(13) 0.30664(12) 0.0167(2) Uani 1 1 d .
F23 F 0.79272(16) 0.19614(8) 0.34014(8) 0.02239(17) Uani 1 1 d .
C24 C 0.5177(2) 0.38851(13) 0.35592(12) 0.0170(2) Uani 1 1 d .
C25 C 0.4747(3) 0.52427(14) 0.31391(13) 0.0192(2) Uani 1 1 d .
F25 F 0.26300(17) 0.58962(10) 0.35554(10) 0.0290(2) Uani 1 1 d .
C26 C 0.6457(3) 0.59544(13) 0.22896(13) 0.0178(2) Uani 1 1 d .
F26 F 0.59088(17) 0.72645(9) 0.19158(9) 0.02510(19) Uani 1 1 d .
C27 C 1.0464(3) 0.61726(13) 0.09188(13) 0.0184(2) Uani 1 1 d .
H27A H 1.0022 0.7097 0.0653 0.022 Uiso 1 1 calc R
N27 N 1.2581(2) 0.56562(12) 0.04960(11) 0.0191(2) Uani 1 1 d .
O27 O 1.3951(2) 0.66080(11) -0.03321(10) 0.0237(2) Uani 1 1 d .
H27 H 1.505(4) 0.621(2) -0.054(2) 0.028 Uiso 1 1 d .

loop_
_atom_site_aniso_label
_atom_site_aniso_U_11
_atom_site_aniso_U_22
_atom_site_aniso_U_33
_atom_site_aniso_U_23
_atom_site_aniso_U_13
_atom_site_aniso_U_12
N11 0.0204(5) 0.0201(5) 0.0188(5) -0.0013(4) 0.0000(4) -0.0021(4)
C12 0.0190(6) 0.0179(6) 0.0186(6) -0.0020(4) -0.0002(5) -0.0042(5)
C13 0.0186(6) 0.0153(5) 0.0175(5) -0.0028(4) -0.0002(5) -0.0033(4)
N13 0.0218(6) 0.0178(5) 0.0186(5) -0.0017(4) -0.0010(4) -0.0064(4)
C14 0.0185(6) 0.0168(6) 0.0226(6) -0.0039(5) 0.0002(5) -0.0037(4)
C15 0.0188(6) 0.0221(6) 0.0262(7) -0.0071(5) -0.0030(5) -0.0023(5)
C16 0.0211(6) 0.0231(6) 0.0210(6) -0.0042(5) -0.0049(5) 0.0008(5)
I1 0.01457(4) 0.01967(5) 0.01558(4) -0.00206(3) 0.00098(3) -0.00362(3)
C21 0.0154(5) 0.0158(5) 0.0168(5) -0.0025(4) -0.0006(4) -0.0034(4)
C22 0.0135(5) 0.0166(5) 0.0175(5) -0.0033(4) 0.0011(4) -0.0005(4)
F22 0.0169(4) 0.0177(4) 0.0296(4) -0.0014(3) 0.0072(3) 0.0011(3)
C23 0.0168(6) 0.0136(5) 0.0177(5) -0.0014(4) -0.0010(4) -0.0019(4)
F23 0.0200(4) 0.0136(3) 0.0272(4) 0.0012(3) 0.0021(3) -0.0013(3)
C24 0.0150(5) 0.0179(6) 0.0168(5) -0.0037(4) 0.0005(4) -0.0027(4)
C25 0.0144(5) 0.0186(6) 0.0226(6) -0.0060(5) 0.0013(5) -0.0005(4)
F25 0.0181(4) 0.0220(4) 0.0390(5) -0.0063(4) 0.0083(4) 0.0019(3)
C26 0.0177(6) 0.0133(5) 0.0208(6) -0.0031(4) -0.0016(5) -0.0009(4)
F26 0.0229(4) 0.0135(4) 0.0334(5) -0.0024(3) 0.0020(4) -0.0002(3)
C27 0.0183(6) 0.0159(5) 0.0196(6) -0.0025(4) -0.0003(5) -0.0042(4)
N27 0.0179(5) 0.0183(5) 0.0191(5) -0.0015(4) 0.0012(4) -0.0070(4)
O27 0.0192(5) 0.0209(5) 0.0258(5) -0.0011(4) 0.0058(4) -0.0073(4)

loop_
_atom_type_symbol
_atom_type_description
_atom_type_scat_dispersion_real
_atom_type_scat_dispersion_imag
_atom_type_scat_source
C C 0.0033 0.0016 'International Tables Vol C Tables 4.2.6.8 and 6.1.1.4'
H H 0.0000 0.0000 'International Tables Vol C Tables 4.2.6.8 and 6.1.1.4'
N N 0.0061 0.0033 'International Tables Vol C Tables 4.2.6.8 and 6.1.1.4'
O O 0.0106 0.0060 'International Tables Vol C Tables 4.2.6.8 and 6.1.1.4'
F F 0.0171 0.0103 'International Tables Vol C Tables 4.2.6.8 and 6.1.1.4'
I I -0.4742 1.8119 'International Tables Vol C Tables 4.2.6.8 and 6.1.1.4'

loop_
_geom_angle_atom_site_label_1
_geom_angle_atom_site_label_2
_geom_angle_atom_site_label_3
_geom_angle
_geom_angle_site_symmetry_1
C12 N11 C16 118.05(12) .
C12 N11 I1 113.73(9) .
C16 N11 I1 128.22(10) .
N11 C12 C13 122.24(13) .
N11 C12 H12 118.9 .
C13 C12 H12 118.9 .
C14 C13 C12 119.20(13) .
C14 C13 N13 116.94(12) .
C12 C13 N13 123.84(13) .
N13 N13 C13 114.26(15) 2_557
C13 C14 C15 118.41(13) .
C13 C14 H14 120.8 .
C15 C14 H14 120.8 .
C16 C15 C14 118.66(14) .
C16 C15 H15 120.7 .
C14 C15 H15 120.7 .
N11 C16 C15 123.43(14) .
N11 C16 H16 118.3 .
C15 C16 H16 118.3 .
C24 I1 N11 174.75(4) .
C22 C21 C26 115.43(12) .
C22 C21 C27 124.93(12) .
C26 C21 C27 119.64(12) .
F22 C22 C23 117.51(12) .
F22 C22 C21 120.32(11) .
C23 C22 C21 122.15(12) .
F23 C23 C22 117.93(12) .
F23 C23 C24 120.09(12) .
C22 C23 C24 121.97(12) .
C25 C24 C23 116.48(12) .
C25 C24 I1 122.71(10) .
C23 C24 I1 120.80(10) .
F25 C25 C26 118.29(12) .
F25 C25 C24 120.13(12) .
C26 C25 C24 121.58(12) .
F26 C26 C25 118.36(12) .
F26 C26 C21 119.28(12) .
C25 C26 C21 122.37(12) .
N27 C27 C21 120.76(12) .
N27 C27 H27A 119.6 .
C21 C27 H27A 119.6 .
C27 N27 O27 111.31(12) .
N27 O27 H27 101.9(19) .

loop_
_geom_bond_atom_site_label_1
_geom_bond_atom_site_label_2
_geom_bond_distance
_geom_bond_site_symmetry_2
N11 C12 1.3310(19) .
N11 C16 1.335(2) .
N11 I1 2.8279(12) .
C12 C13 1.3973(18) .
C12 H12 0.9500 .
C13 C14 1.382(2) .
C13 N13 1.4208(19) .
N13 N13 1.247(2) 2_557
C14 C15 1.384(2) .
C14 H14 0.9500 .
C15 C16 1.382(2) .
C15 H15 0.9500 .
C16 H16 0.9500 .
I1 C24 2.0910(13) .
C21 C22 1.3915(18) .
C21 C26 1.3946(18) .
C21 C27 1.4590(18) .
C22 F22 1.3400(15) .
C22 C23 1.3722(18) .
C23 F23 1.3416(15) .
C23 C24 1.3859(18) .
C24 C25 1.3830(19) .
C25 F25 1.3362(15) .
C25 C26 1.3759(19) .
C26 F26 1.3388(15) .
C27 N27 1.2782(18) .
C27 H27A 0.9500 .
N27 O27 1.3944(15) .
O27 H27 0.72(2) .

loop_
_geom_hbond_atom_site_label_D
_geom_hbond_atom_site_label_H
_geom_hbond_atom_site_label_A
_geom_hbond_distance_DH
_geom_hbond_distance_HA
_geom_hbond_distance_DA
_geom_hbond_angle_DHA
_geom_hbond_site_symmetry_A
O27 H27 N27 0.72(2) 2.18(2) 2.8460(17) 153(2) 2_865

loop_
_geom_torsion_atom_site_label_1
_geom_torsion_atom_site_label_2
_geom_torsion_atom_site_label_3
_geom_torsion_atom_site_label_4
_geom_torsion
_geom_torsion_site_symmetry_4
C16 N11 C12 C13 0.0(2) .
I1 N11 C12 C13 -179.59(10) .
N11 C12 C13 C14 -0.8(2) .
N11 C12 C13 N13 177.15(13) .
C14 C13 N13 N13 -172.40(16) 2_557
C12 C13 N13 N13 9.6(2) 2_557
C12 C13 C14 C15 0.7(2) .
N13 C13 C14 C15 -177.32(13) .
C13 C14 C15 C16 0.0(2) .
C12 N11 C16 C15 0.7(2) .
I1 N11 C16 C15 -179.72(10) .
C14 C15 C16 N11 -0.7(2) .
C26 C21 C22 F22 178.06(13) .
C27 C21 C22 F22 -1.7(2) .
C26 C21 C22 C23 -0.7(2) .
C27 C21 C22 C23 179.59(14) .
F22 C22 C23 F23 0.1(2) .
C21 C22 C23 F23 178.94(13) .
F22 C22 C23 C24 -179.27(13) .
C21 C22 C23 C24 -0.5(2) .
F23 C23 C24 C25 -178.13(13) .
C22 C23 C24 C25 1.3(2) .
F23 C23 C24 I1 0.94(18) .
C22 C23 C24 I1 -179.66(11) .
C23 C24 C25 F25 178.96(13) .
I1 C24 C25 F25 -0.1(2) .
C23 C24 C25 C26 -0.9(2) .
I1 C24 C25 C26 -179.95(11) .
F25 C25 C26 F26 -0.5(2) .
C24 C25 C26 F26 179.41(13) .
F25 C25 C26 C21 179.86(13) .
C24 C25 C26 C21 -0.3(2) .
C22 C21 C26 F26 -178.61(13) .
C27 C21 C26 F26 1.1(2) .
C22 C21 C26 C25 1.1(2) .
C27 C21 C26 C25 -179.20(14) .
C22 C21 C27 N27 -2.9(2) .
C26 C21 C27 N27 177.43(14) .
C21 C27 N27 O27 -179.84(12) .
